data_4072058
loop_
_publ_author_name
'Liu, Yanyan'
'Yang, Peiju'
'Yu, Jie'
'Yang, Xiao-Juan'
'Zhang, Jun D.'
'Chen, Zhongfang'
'Schaefer, Henry F.'
'Wu, Biao'

_publ_section_title
;
 Sodium and Magnesium Complexes with Dianionic \a-Diimine Ligands
;
_journal_issue 22
_journal_name_full Organometallics
_journal_page_first 5830
_journal_paper_doi 10.1021/om800554q
_journal_volume 27
_journal_year 2008
_chemical_formula_sum 'C34 H52 Mg N2 O3'
_chemical_formula_weight 561.09
_chemical_name_systematic
; 
 ? 
;
_space_group_IT_number 2
_symmetry_cell_setting triclinic
_symmetry_space_group_name_Hall '-P 1'
_symmetry_space_group_name_H-M 'P -1'
_atom_sites_solution_hydrogens geom
_atom_sites_solution_primary direct
_atom_sites_solution_secondary difmap
_audit_creation_method SHELXL-97
_cell_angle_alpha 74.76(3)
_cell_angle_beta 76.25(3)
_cell_angle_gamma 82.97(3)
_cell_formula_units_Z 2
_cell_length_a 9.919(2)
_cell_length_b 10.934(2)
_cell_length_c 16.185(3)
_cell_measurement_temperature 293(2)
_cell_volume 1641.7(6)
_computing_cell_refinement 'Bruker SAINT'
_computing_data_collection 'Bruker APEX II'
_computing_data_reduction 'Bruker SAINT'
_computing_structure_refinement 'SHELXL-97 (Sheldrick, 1997)'
_computing_structure_solution 'SHELXS-97 (Sheldrick, 1990)'
_diffrn_ambient_temperature 293(2)
_diffrn_measured_fraction_theta_full 0.977
_diffrn_measured_fraction_theta_max 0.889
_diffrn_measurement_device_type 'Bruker APEX II area detector'
_diffrn_measurement_method '\w scans'
_diffrn_radiation_monochromator graphite
_diffrn_radiation_source 'fine-focus sealed tube'
_diffrn_radiation_type MoK\a
_diffrn_radiation_wavelength 0.71073
_diffrn_reflns_av_R_equivalents 0.0237
_diffrn_reflns_av_sigmaI/netI 0.0738
_diffrn_reflns_limit_h_max 13
_diffrn_reflns_limit_h_min -11
_diffrn_reflns_limit_k_max 13
_diffrn_reflns_limit_k_min -14
_diffrn_reflns_limit_l_max 20
_diffrn_reflns_limit_l_min -20
_diffrn_reflns_number 9629
_diffrn_reflns_theta_full 25.00
_diffrn_reflns_theta_max 27.89
_diffrn_reflns_theta_min 1.93
_exptl_absorpt_coefficient_mu 0.088
_exptl_absorpt_correction_T_max 1.0000
_exptl_absorpt_correction_T_min 0.8567
_exptl_absorpt_correction_type multi-scan
_exptl_absorpt_process_details SADABS
_exptl_crystal_colour red
_exptl_crystal_density_diffrn 1.135
_exptl_crystal_density_method 'not measured'
_exptl_crystal_description block
_exptl_crystal_F_000 612
_exptl_crystal_size_max 0.47
_exptl_crystal_size_mid 0.39
_exptl_crystal_size_min 0.30
_refine_diff_density_max 0.367
_refine_diff_density_min -0.324
_refine_diff_density_rms 0.062
_refine_ls_extinction_method none
_refine_ls_goodness_of_fit_ref 0.926
_refine_ls_hydrogen_treatment constr
_refine_ls_matrix_type full
_refine_ls_number_parameters 361
_refine_ls_number_reflns 6981
_refine_ls_number_restraints 0
_refine_ls_restrained_S_all 0.926
_refine_ls_R_factor_all 0.1082
_refine_ls_R_factor_gt 0.0607
_refine_ls_shift/su_max 0.000
_refine_ls_shift/su_mean 0.000
_refine_ls_structure_factor_coef Fsqd
_refine_ls_weighting_details 'calc w=1/[\s^2^(Fo^2^)+(0.1225P)^2^+0.0000P] where P=(Fo^2^+2Fc^2^)/3'
_refine_ls_weighting_scheme calc
_refine_ls_wR_factor_gt 0.1727
_refine_ls_wR_factor_ref 0.2014
_reflns_number_gt 3603
_reflns_number_total 6981
_reflns_threshold_expression >2sigma(I)
_cod_data_source_file om800554q_si_002.cif
_cod_data_source_block complex4
_cod_depositor_comments
;
The following automatic conversions were performed:
'_atom_site_symetry_multiplicity' tag replaced with
'_atom_site_symmetry_multiplicity'.

Automatic conversion script
Id: cif_correct_tags 1440 2010-10-19 06:21:57Z saulius 

The following automatic conversions were performed:

'_symmetry_cell_setting' value 'Triclinic' changed to 'triclinic'
according to /home/saulius/struct/CIF-dictionaries/cif_core.dic
dictionary named 'cif_core.dic' version 2.4.1 from
2010-06-29.

'_exptl_absorpt_correction_type' value 'Multi-scan'
changed to 'multi-scan' according to
/home/saulius/struct/CIF-dictionaries/cif_core.dic dictionary named
'cif_core.dic' version 2.4.1 from 2010-06-29.

Automatic conversion script
Id: cif_fix_values 1715 2011-07-08 13:25:40Z adriana 
;
_cod_original_sg_symbol_H-M P-1
_cod_database_code 4072058

loop_
_symmetry_equiv_pos_as_xyz
'x, y, z'
'-x, -y, -z'

loop_
_atom_site_label
_atom_site_type_symbol
_atom_site_fract_x
_atom_site_fract_y
_atom_site_fract_z
_atom_site_U_iso_or_equiv
_atom_site_adp_type
_atom_site_occupancy
_atom_site_symmetry_multiplicity
_atom_site_calc_flag
_atom_site_refinement_flags
Mg1 Mg 0.41507(8) 0.11730(8) 0.23682(5) 0.0361(2) Uani 1 1 d .
N1 N 0.4588(2) -0.07551(19) 0.26655(13) 0.0395(5) Uani 1 1 d .
N2 N 0.6238(2) 0.12448(19) 0.19864(14) 0.0414(5) Uani 1 1 d .
O1 O 0.24583(17) 0.11618(17) 0.34437(11) 0.0480(5) Uani 1 1 d .
O2 O 0.31848(18) 0.15233(17) 0.13128(11) 0.0479(5) Uani 1 1 d .
O3 O 0.38117(19) 0.32170(17) 0.22981(12) 0.0519(5) Uani 1 1 d .
C1 C 0.6556(3) -0.2326(3) 0.2300(2) 0.0615(8) Uani 1 1 d .
H1A H 0.7502 -0.2478 0.2368 0.092 Uiso 1 1 calc R
H1B H 0.6505 -0.2434 0.1739 0.092 Uiso 1 1 calc R
H1C H 0.5985 -0.2916 0.2755 0.092 Uiso 1 1 calc R
C2 C 0.6045(3) -0.0986(2) 0.23610(17) 0.0413(6) Uani 1 1 d .
C3 C 0.6859(2) 0.0008(2) 0.20325(16) 0.0399(6) Uani 1 1 d .
C4 C 0.8402(3) -0.0141(3) 0.1662(2) 0.0589(8) Uani 1 1 d .
H4A H 0.8732 -0.1007 0.1864 0.088 Uiso 1 1 calc R
H4B H 0.8881 0.0408 0.1855 0.088 Uiso 1 1 calc R
H4C H 0.8574 0.0081 0.1034 0.088 Uiso 1 1 calc R
C5 C 0.3910(3) -0.1737(2) 0.33233(17) 0.0400(6) Uani 1 1 d .
C6 C 0.2630(3) -0.2126(2) 0.32686(18) 0.0451(6) Uani 1 1 d .
C7 C 0.2002(3) -0.3135(3) 0.39057(19) 0.0527(7) Uani 1 1 d .
H7A H 0.1163 -0.3372 0.3854 0.063 Uiso 1 1 calc R
C8 C 0.2555(3) -0.3798(3) 0.46068(19) 0.0532(7) Uani 1 1 d .
C9 C 0.3773(3) -0.3379(3) 0.46849(18) 0.0515(7) Uani 1 1 d .
H9A H 0.4163 -0.3799 0.5160 0.062 Uiso 1 1 calc R
C10 C 0.4432(3) -0.2360(2) 0.40846(18) 0.0456(6) Uani 1 1 d .
C11 C 0.1989(3) -0.1487(3) 0.2512(2) 0.0693(9) Uani 1 1 d .
H11A H 0.1135 -0.1862 0.2571 0.104 Uiso 1 1 calc R
H11B H 0.2615 -0.1585 0.1978 0.104 Uiso 1 1 calc R
H11C H 0.1803 -0.0599 0.2497 0.104 Uiso 1 1 calc R
C12 C 0.1904(4) -0.4943(3) 0.5269(2) 0.0741(10) Uani 1 1 d .
H12A H 0.1063 -0.5091 0.5124 0.111 Uiso 1 1 calc R
H12B H 0.1692 -0.4788 0.5845 0.111 Uiso 1 1 calc R
H12C H 0.2542 -0.5676 0.5259 0.111 Uiso 1 1 calc R
C13 C 0.5643(3) -0.1872(3) 0.4283(2) 0.0585(8) Uani 1 1 d .
H13A H 0.5858 -0.2409 0.4815 0.088 Uiso 1 1 calc R
H13B H 0.5408 -0.1021 0.4352 0.088 Uiso 1 1 calc R
H13C H 0.6436 -0.1876 0.3809 0.088 Uiso 1 1 calc R
C14 C 0.7112(2) 0.2215(2) 0.19117(17) 0.0412(6) Uani 1 1 d .
C15 C 0.7510(3) 0.2377(2) 0.26510(17) 0.0449(6) Uani 1 1 d .
C16 C 0.8296(3) 0.3373(3) 0.2578(2) 0.0546(7) Uani 1 1 d .
H16A H 0.8519 0.3476 0.3081 0.066 Uiso 1 1 calc R
C17 C 0.8764(3) 0.4224(3) 0.1790(2) 0.0532(7) Uani 1 1 d .
C18 C 0.8402(3) 0.4032(3) 0.1070(2) 0.0604(8) Uani 1 1 d .
H18A H 0.8715 0.4581 0.0529 0.073 Uiso 1 1 calc R
C19 C 0.7593(3) 0.3064(3) 0.11039(18) 0.0528(7) Uani 1 1 d .
C20 C 0.7079(4) 0.1445(3) 0.3523(2) 0.0776(10) Uani 1 1 d .
H20A H 0.7432 0.1678 0.3960 0.116 Uiso 1 1 calc R
H20B H 0.7450 0.0607 0.3476 0.116 Uiso 1 1 calc R
H20C H 0.6083 0.1457 0.3688 0.116 Uiso 1 1 calc R
C21 C 0.9635(3) 0.5299(3) 0.1733(3) 0.0783(11) Uani 1 1 d .
H21A H 0.9771 0.5270 0.2306 0.117 Uiso 1 1 calc R
H21B H 0.9165 0.6096 0.1511 0.117 Uiso 1 1 calc R
H21C H 1.0521 0.5213 0.1347 0.117 Uiso 1 1 calc R
C22 C 0.7286(4) 0.2886(4) 0.0276(2) 0.0886(12) Uani 1 1 d .
H22A H 0.6719 0.2177 0.0417 0.133 Uiso 1 1 calc R
H22B H 0.8143 0.2726 -0.0116 0.133 Uiso 1 1 calc R
H22C H 0.6802 0.3640 0.0000 0.133 Uiso 1 1 calc R
C23 C 0.2451(3) 0.0507(3) 0.43360(19) 0.0649(9) Uani 1 1 d .
H23A H 0.3364 0.0484 0.4462 0.078 Uiso 1 1 calc R
H23B H 0.2188 -0.0357 0.4452 0.078 Uiso 1 1 calc R
C24 C 0.1401(3) 0.1246(4) 0.4884(2) 0.0711(10) Uani 1 1 d .
H24A H 0.0821 0.0675 0.5361 0.085 Uiso 1 1 calc R
H24B H 0.1863 0.1755 0.5128 0.085 Uiso 1 1 calc R
C25 C 0.0549(3) 0.2073(4) 0.4286(2) 0.0710(9) Uani 1 1 d .
H25A H 0.0639 0.2962 0.4245 0.085 Uiso 1 1 calc R
H25B H -0.0424 0.1896 0.4497 0.085 Uiso 1 1 calc R
C26 C 0.1097(3) 0.1774(3) 0.3416(2) 0.0600(8) Uani 1 1 d .
H26A H 0.0498 0.1215 0.3316 0.072 Uiso 1 1 calc R
H26B H 0.1152 0.2546 0.2950 0.072 Uiso 1 1 calc R
C27 C 0.3887(3) 0.0910(3) 0.06226(19) 0.0605(8) Uani 1 1 d .
H27A H 0.4278 0.0073 0.0866 0.073 Uiso 1 1 calc R
H27B H 0.4629 0.1411 0.0228 0.073 Uiso 1 1 calc R
C28 C 0.2800(4) 0.0820(4) 0.0155(2) 0.0903(12) Uani 1 1 d .
H28A H 0.3198 0.0865 -0.0460 0.108 Uiso 1 1 calc R
H28B H 0.2345 0.0030 0.0414 0.108 Uiso 1 1 calc R
C29 C 0.1808(4) 0.1920(4) 0.0260(2) 0.0823(11) Uani 1 1 d .
H29A H 0.0884 0.1757 0.0230 0.099 Uiso 1 1 calc R
H29B H 0.2108 0.2679 -0.0186 0.099 Uiso 1 1 calc R
C30 C 0.1836(3) 0.2050(3) 0.1142(2) 0.0655(9) Uani 1 1 d .
H30A H 0.1705 0.2937 0.1160 0.079 Uiso 1 1 calc R
H30B H 0.1101 0.1591 0.1578 0.079 Uiso 1 1 calc R
C31 C 0.4008(4) 0.4234(3) 0.1517(2) 0.0798(11) Uani 1 1 d .
H31A H 0.3185 0.4394 0.1270 0.096 Uiso 1 1 calc R
H31B H 0.4794 0.4019 0.1082 0.096 Uiso 1 1 calc R
C32 C 0.4268(6) 0.5371(4) 0.1782(4) 0.138(2) Uani 1 1 d .
H32A H 0.5029 0.5814 0.1360 0.166 Uiso 1 1 calc R
H32B H 0.3445 0.5950 0.1812 0.166 Uiso 1 1 calc R
C33 C 0.4621(4) 0.4922(3) 0.2646(3) 0.0892(12) Uani 1 1 d .
H33A H 0.4274 0.5529 0.3002 0.107 Uiso 1 1 calc R
H33B H 0.5619 0.4774 0.2592 0.107 Uiso 1 1 calc R
C34 C 0.3917(4) 0.3726(3) 0.3021(2) 0.0829(11) Uani 1 1 d .
H34A H 0.4447 0.3127 0.3401 0.100 Uiso 1 1 calc R
H34B H 0.2998 0.3884 0.3365 0.100 Uiso 1 1 calc R

loop_
_atom_site_aniso_label
_atom_site_aniso_U_11
_atom_site_aniso_U_22
_atom_site_aniso_U_33
_atom_site_aniso_U_23
_atom_site_aniso_U_13
_atom_site_aniso_U_12
Mg1 0.0345(4) 0.0344(5) 0.0385(5) -0.0055(4) -0.0095(3) -0.0035(3)
N1 0.0348(11) 0.0350(12) 0.0477(12) -0.0066(10) -0.0100(9) -0.0033(9)
N2 0.0363(11) 0.0339(12) 0.0526(13) -0.0043(10) -0.0117(10) -0.0066(9)
O1 0.0424(10) 0.0489(11) 0.0437(11) -0.0044(9) -0.0012(8) 0.0005(8)
O2 0.0474(11) 0.0530(12) 0.0490(11) -0.0194(9) -0.0193(8) 0.0072(9)
O3 0.0646(12) 0.0350(11) 0.0560(11) -0.0097(9) -0.0118(9) -0.0074(9)
C1 0.0551(18) 0.0421(17) 0.083(2) -0.0209(16) -0.0020(16) -0.0013(14)
C2 0.0411(14) 0.0348(15) 0.0484(15) -0.0121(12) -0.0088(11) -0.0005(11)
C3 0.0340(13) 0.0436(16) 0.0427(14) -0.0121(12) -0.0076(11) -0.0021(11)
C4 0.0370(15) 0.063(2) 0.076(2) -0.0195(17) -0.0090(14) -0.0028(14)
C5 0.0404(14) 0.0292(14) 0.0507(15) -0.0099(12) -0.0101(12) -0.0025(11)
C6 0.0412(14) 0.0358(15) 0.0600(17) -0.0112(13) -0.0137(12) -0.0040(12)
C7 0.0433(15) 0.0417(17) 0.072(2) -0.0136(15) -0.0049(14) -0.0130(13)
C8 0.0569(18) 0.0373(16) 0.0603(18) -0.0095(14) -0.0030(14) -0.0082(13)
C9 0.0632(18) 0.0393(16) 0.0508(16) -0.0044(13) -0.0173(14) -0.0038(14)
C10 0.0474(15) 0.0364(15) 0.0529(16) -0.0094(13) -0.0122(12) -0.0030(12)
C11 0.061(2) 0.062(2) 0.089(2) -0.0007(18) -0.0370(18) -0.0186(16)
C12 0.086(2) 0.0425(19) 0.082(2) 0.0002(17) -0.0022(19) -0.0206(17)
C13 0.0619(19) 0.0533(19) 0.0641(19) -0.0075(15) -0.0268(15) -0.0071(15)
C14 0.0300(13) 0.0407(15) 0.0511(16) -0.0076(12) -0.0094(11) -0.0011(11)
C15 0.0432(15) 0.0409(16) 0.0487(16) -0.0017(13) -0.0133(12) -0.0090(12)
C16 0.0487(16) 0.0517(18) 0.070(2) -0.0160(16) -0.0221(14) -0.0060(14)
C17 0.0368(15) 0.0408(17) 0.080(2) -0.0119(16) -0.0091(14) -0.0061(12)
C18 0.0571(18) 0.0511(19) 0.0602(19) 0.0071(15) -0.0034(15) -0.0177(15)
C19 0.0506(16) 0.0545(18) 0.0493(17) -0.0058(14) -0.0042(13) -0.0162(14)
C20 0.099(3) 0.081(3) 0.055(2) 0.0039(18) -0.0307(18) -0.032(2)
C21 0.056(2) 0.055(2) 0.125(3) -0.022(2) -0.0142(19) -0.0159(16)
C22 0.104(3) 0.106(3) 0.051(2) 0.002(2) -0.0129(19) -0.047(2)
C23 0.073(2) 0.060(2) 0.0483(18) -0.0031(15) -0.0036(15) 0.0074(17)
C24 0.062(2) 0.097(3) 0.057(2) -0.030(2) -0.0086(16) -0.0002(19)
C25 0.0559(19) 0.084(3) 0.065(2) -0.0231(19) 0.0012(16) 0.0097(17)
C26 0.0414(16) 0.074(2) 0.0580(18) -0.0103(16) -0.0078(13) 0.0031(15)
C27 0.0601(18) 0.073(2) 0.0540(18) -0.0288(17) -0.0157(15) 0.0111(16)
C28 0.112(3) 0.103(3) 0.073(2) -0.043(2) -0.042(2) 0.019(3)
C29 0.076(2) 0.112(3) 0.068(2) -0.027(2) -0.0382(19) 0.016(2)
C30 0.0584(19) 0.082(2) 0.066(2) -0.0251(18) -0.0352(16) 0.0165(17)
C31 0.104(3) 0.047(2) 0.086(3) 0.0101(18) -0.039(2) -0.0179(19)
C32 0.220(6) 0.044(2) 0.177(5) 0.011(3) -0.115(5) -0.044(3)
C33 0.093(3) 0.060(2) 0.121(3) -0.038(2) -0.012(2) -0.016(2)
C34 0.113(3) 0.066(2) 0.076(2) -0.035(2) -0.001(2) -0.031(2)

loop_
_atom_type_symbol
_atom_type_description
_atom_type_scat_dispersion_real
_atom_type_scat_dispersion_imag
_atom_type_scat_source
C C 0.0033 0.0016 'International Tables Vol C Tables 4.2.6.8 and 6.1.1.4'
H H 0.0000 0.0000 'International Tables Vol C Tables 4.2.6.8 and 6.1.1.4'
N N 0.0061 0.0033 'International Tables Vol C Tables 4.2.6.8 and 6.1.1.4'
O O 0.0106 0.0060 'International Tables Vol C Tables 4.2.6.8 and 6.1.1.4'
Mg Mg 0.0486 0.0363 'International Tables Vol C Tables 4.2.6.8 and 6.1.1.4'

loop_
_geom_angle_atom_site_label_1
_geom_angle_atom_site_label_2
_geom_angle_atom_site_label_3
_geom_angle
N2 Mg1 N1 84.04(9)
N2 Mg1 O2 112.49(9)
N1 Mg1 O2 104.50(8)
N2 Mg1 O1 143.59(9)
N1 Mg1 O1 95.44(9)
O2 Mg1 O1 102.92(8)
N2 Mg1 O3 93.35(9)
N1 Mg1 O3 168.39(8)
O2 Mg1 O3 86.96(8)
O1 Mg1 O3 79.94(8)
N2 Mg1 C3 27.99(8)
N1 Mg1 C3 56.22(8)
O2 Mg1 C3 113.14(8)
O1 Mg1 C3 138.13(8)
O3 Mg1 C3 121.20(8)
N2 Mg1 C2 55.58(8)
N1 Mg1 C2 28.66(8)
O2 Mg1 C2 110.07(8)
O1 Mg1 C2 119.70(8)
O3 Mg1 C2 148.12(8)
C3 Mg1 C2 27.63(7)
C5 N1 C2 116.1(2)
C5 N1 Mg1 131.45(16)
C2 N1 Mg1 107.74(15)
C3 N2 C14 117.32(19)
C3 N2 Mg1 109.60(15)
C14 N2 Mg1 130.83(17)
C23 O1 C26 107.4(2)
C23 O1 Mg1 125.87(16)
C26 O1 Mg1 126.67(16)
C27 O2 C30 108.3(2)
C27 O2 Mg1 114.67(16)
C30 O2 Mg1 135.89(16)
C31 O3 C34 107.6(2)
C31 O3 Mg1 126.80(18)
C34 O3 Mg1 121.3(2)
C2 C1 H1A 109.5
C2 C1 H1B 109.5
H1A C1 H1B 109.5
C2 C1 H1C 109.5
H1A C1 H1C 109.5
H1B C1 H1C 109.5
C3 C2 N1 119.2(2)
C3 C2 C1 123.1(2)
N1 C2 C1 117.0(2)
C3 C2 Mg1 75.78(15)
N1 C2 Mg1 43.61(11)
C1 C2 Mg1 157.30(18)
C2 C3 N2 118.9(2)
C2 C3 C4 122.9(2)
N2 C3 C4 118.1(2)
C2 C3 Mg1 76.59(15)
N2 C3 Mg1 42.41(11)
C4 C3 Mg1 159.6(2)
C3 C4 H4A 109.5
C3 C4 H4B 109.5
H4A C4 H4B 109.5
C3 C4 H4C 109.5
H4A C4 H4C 109.5
H4B C4 H4C 109.5
N1 C5 C6 120.7(2)
N1 C5 C10 122.7(2)
C6 C5 C10 116.6(2)
C7 C6 C5 120.0(2)
C7 C6 C11 120.1(2)
C5 C6 C11 119.8(2)
C8 C7 C6 123.4(3)
C8 C7 H7A 118.3
C6 C7 H7A 118.3
C7 C8 C9 116.6(3)
C7 C8 C12 123.0(3)
C9 C8 C12 120.4(3)
C10 C9 C8 122.8(3)
C10 C9 H9A 118.6
C8 C9 H9A 118.6
C9 C10 C5 120.3(2)
C9 C10 C13 118.8(2)
C5 C10 C13 120.7(2)
C6 C11 H11A 109.5
C6 C11 H11B 109.5
H11A C11 H11B 109.5
C6 C11 H11C 109.5
H11A C11 H11C 109.5
H11B C11 H11C 109.5
C8 C12 H12A 109.5
C8 C12 H12B 109.5
H12A C12 H12B 109.5
C8 C12 H12C 109.5
H12A C12 H12C 109.5
H12B C12 H12C 109.5
C10 C13 H13A 109.5
C10 C13 H13B 109.5
H13A C13 H13B 109.5
C10 C13 H13C 109.5
H13A C13 H13C 109.5
H13B C13 H13C 109.5
C15 C14 C19 117.6(2)
C15 C14 N2 120.9(2)
C19 C14 N2 121.6(2)
C16 C15 C14 120.2(3)
C16 C15 C20 120.5(3)
C14 C15 C20 119.3(2)
C15 C16 C17 122.9(3)
C15 C16 H16A 118.6
C17 C16 H16A 118.6
C18 C17 C16 116.2(2)
C18 C17 C21 122.3(3)
C16 C17 C21 121.4(3)
C17 C18 C19 123.6(3)
C17 C18 H18A 118.2
C19 C18 H18A 118.2
C18 C19 C14 119.4(3)
C18 C19 C22 120.4(3)
C14 C19 C22 120.1(2)
C15 C20 H20A 109.5
C15 C20 H20B 109.5
H20A C20 H20B 109.5
C15 C20 H20C 109.5
H20A C20 H20C 109.5
H20B C20 H20C 109.5
C17 C21 H21A 109.5
C17 C21 H21B 109.5
H21A C21 H21B 109.5
C17 C21 H21C 109.5
H21A C21 H21C 109.5
H21B C21 H21C 109.5
C19 C22 H22A 109.5
C19 C22 H22B 109.5
H22A C22 H22B 109.5
C19 C22 H22C 109.5
H22A C22 H22C 109.5
H22B C22 H22C 109.5
O1 C23 C24 105.7(2)
O1 C23 H23A 110.6
C24 C23 H23A 110.6
O1 C23 H23B 110.6
C24 C23 H23B 110.6
H23A C23 H23B 108.7
C25 C24 C23 106.2(3)
C25 C24 H24A 110.5
C23 C24 H24A 110.5
C25 C24 H24B 110.5
C23 C24 H24B 110.5
H24A C24 H24B 108.7
C24 C25 C26 105.9(3)
C24 C25 H25A 110.6
C26 C25 H25A 110.6
C24 C25 H25B 110.6
C26 C25 H25B 110.6
H25A C25 H25B 108.7
O1 C26 C25 106.0(2)
O1 C26 H26A 110.5
C25 C26 H26A 110.5
O1 C26 H26B 110.5
C25 C26 H26B 110.5
H26A C26 H26B 108.7
O2 C27 C28 105.3(2)
O2 C27 H27A 110.7
C28 C27 H27A 110.7
O2 C27 H27B 110.7
C28 C27 H27B 110.7
H27A C27 H27B 108.8
C29 C28 C27 104.7(3)
C29 C28 H28A 110.8
C27 C28 H28A 110.8
C29 C28 H28B 110.8
C27 C28 H28B 110.8
H28A C28 H28B 108.9
C28 C29 C30 103.1(3)
C28 C29 H29A 111.1
C30 C29 H29A 111.1
C28 C29 H29B 111.1
C30 C29 H29B 111.1
H29A C29 H29B 109.1
O2 C30 C29 106.9(2)
O2 C30 H30A 110.3
C29 C30 H30A 110.3
O2 C30 H30B 110.3
C29 C30 H30B 110.3
H30A C30 H30B 108.6
O3 C31 C32 106.6(3)
O3 C31 H31A 110.4
C32 C31 H31A 110.4
O3 C31 H31B 110.4
C32 C31 H31B 110.4
H31A C31 H31B 108.6
C33 C32 C31 107.1(3)
C33 C32 H32A 110.3
C31 C32 H32A 110.3
C33 C32 H32B 110.3
C31 C32 H32B 110.3
H32A C32 H32B 108.6
C32 C33 C34 103.2(3)
C32 C33 H33A 111.1
C34 C33 H33A 111.1
C32 C33 H33B 111.1
C34 C33 H33B 111.1
H33A C33 H33B 109.1
O3 C34 C33 107.6(3)
O3 C34 H34A 110.2
C33 C34 H34A 110.2
O3 C34 H34B 110.2
C33 C34 H34B 110.2
H34A C34 H34B 108.5

loop_
_geom_bond_atom_site_label_1
_geom_bond_atom_site_label_2
_geom_bond_distance
Mg1 N2 2.021(2)
Mg1 N1 2.051(2)
Mg1 O2 2.0800(19)
Mg1 O1 2.110(2)
Mg1 O3 2.196(2)
Mg1 C3 2.822(3)
Mg1 C2 2.832(3)
N1 C5 1.405(3)
N1 C2 1.426(3)
N2 C3 1.406(3)
N2 C14 1.414(3)
O1 C23 1.432(3)
O1 C26 1.437(3)
O2 C27 1.446(3)
O2 C30 1.449(3)
O3 C31 1.438(4)
O3 C34 1.451(3)
C1 C2 1.511(4)
C1 H1A 0.9600
C1 H1B 0.9600
C1 H1C 0.9600
C2 C3 1.350(3)
C3 C4 1.511(4)
C4 H4A 0.9600
C4 H4B 0.9600
C4 H4C 0.9600
C5 C6 1.416(3)
C5 C10 1.423(4)
C6 C7 1.390(4)
C6 C11 1.485(4)
C7 C8 1.371(4)
C7 H7A 0.9300
C8 C9 1.387(4)
C8 C12 1.516(4)
C9 C10 1.386(4)
C9 H9A 0.9300
C10 C13 1.503(4)
C11 H11A 0.9600
C11 H11B 0.9600
C11 H11C 0.9600
C12 H12A 0.9600
C12 H12B 0.9600
C12 H12C 0.9600
C13 H13A 0.9600
C13 H13B 0.9600
C13 H13C 0.9600
C14 C15 1.404(4)
C14 C19 1.404(4)
C15 C16 1.380(4)
C15 C20 1.509(4)
C16 C17 1.381(4)
C16 H16A 0.9300
C17 C18 1.371(4)
C17 C21 1.513(4)
C18 C19 1.387(4)
C18 H18A 0.9300
C19 C22 1.507(4)
C20 H20A 0.9600
C20 H20B 0.9600
C20 H20C 0.9600
C21 H21A 0.9600
C21 H21B 0.9600
C21 H21C 0.9600
C22 H22A 0.9600
C22 H22B 0.9600
C22 H22C 0.9600
C23 C24 1.501(4)
C23 H23A 0.9700
C23 H23B 0.9700
C24 C25 1.487(5)
C24 H24A 0.9700
C24 H24B 0.9700
C25 C26 1.490(4)
C25 H25A 0.9700
C25 H25B 0.9700
C26 H26A 0.9700
C26 H26B 0.9700
C27 C28 1.482(4)
C27 H27A 0.9700
C27 H27B 0.9700
C28 C29 1.477(5)
C28 H28A 0.9700
C28 H28B 0.9700
C29 C30 1.478(4)
C29 H29A 0.9700
C29 H29B 0.9700
C30 H30A 0.9700
C30 H30B 0.9700
C31 C32 1.485(5)
C31 H31A 0.9700
C31 H31B 0.9700
C32 C33 1.466(6)
C32 H32A 0.9700
C32 H32B 0.9700
C33 C34 1.474(5)
C33 H33A 0.9700
C33 H33B 0.9700
C34 H34A 0.9700
C34 H34B 0.9700

loop_
_geom_torsion_atom_site_label_1
_geom_torsion_atom_site_label_2
_geom_torsion_atom_site_label_3
_geom_torsion_atom_site_label_4
_geom_torsion
N2 Mg1 N1 C5 147.7(2)
O2 Mg1 N1 C5 -100.5(2)
O1 Mg1 N1 C5 4.3(2)
O3 Mg1 N1 C5 70.2(5)
C3 Mg1 N1 C5 151.1(2)
C2 Mg1 N1 C5 154.0(3)
N2 Mg1 N1 C2 -6.31(16)
O2 Mg1 N1 C2 105.42(16)
O1 Mg1 N1 C2 -149.72(16)
O3 Mg1 N1 C2 -83.8(4)
C3 Mg1 N1 C2 -2.97(14)
N1 Mg1 N2 C3 5.92(16)
O2 Mg1 N2 C3 -97.33(17)
O1 Mg1 N2 C3 97.0(2)
O3 Mg1 N2 C3 174.58(16)
C2 Mg1 N2 C3 2.26(14)
N1 Mg1 N2 C14 -156.2(2)
O2 Mg1 N2 C14 100.6(2)
O1 Mg1 N2 C14 -65.1(3)
O3 Mg1 N2 C14 12.5(2)
C3 Mg1 N2 C14 -162.1(3)
C2 Mg1 N2 C14 -159.8(3)
N2 Mg1 O1 C23 -39.3(3)
N1 Mg1 O1 C23 48.0(2)
O2 Mg1 O1 C23 154.3(2)
O3 Mg1 O1 C23 -121.2(2)
C3 Mg1 O1 C23 4.9(3)
C2 Mg1 O1 C23 31.8(2)
N2 Mg1 O1 C26 142.5(2)
N1 Mg1 O1 C26 -130.1(2)
O2 Mg1 O1 C26 -23.9(2)
O3 Mg1 O1 C26 60.6(2)
C3 Mg1 O1 C26 -173.2(2)
C2 Mg1 O1 C26 -146.3(2)
N2 Mg1 O2 C27 42.2(2)
N1 Mg1 O2 C27 -47.3(2)
O1 Mg1 O2 C27 -146.47(19)
O3 Mg1 O2 C27 134.58(19)
C3 Mg1 O2 C27 11.8(2)
C2 Mg1 O2 C27 -17.8(2)
N2 Mg1 O2 C30 -151.5(3)
N1 Mg1 O2 C30 119.0(3)
O1 Mg1 O2 C30 19.8(3)
O3 Mg1 O2 C30 -59.1(3)
C3 Mg1 O2 C30 178.1(3)
C2 Mg1 O2 C30 148.5(3)
N2 Mg1 O3 C31 69.9(2)
N1 Mg1 O3 C31 146.4(4)
O2 Mg1 O3 C31 -42.5(2)
O1 Mg1 O3 C31 -146.2(2)
C3 Mg1 O3 C31 72.8(2)
C2 Mg1 O3 C31 81.9(3)
N2 Mg1 O3 C34 -84.0(2)
N1 Mg1 O3 C34 -7.4(5)
O2 Mg1 O3 C34 163.6(2)
O1 Mg1 O3 C34 59.9(2)
C3 Mg1 O3 C34 -81.0(2)
C2 Mg1 O3 C34 -71.9(3)
C5 N1 C2 C3 -152.6(2)
Mg1 N1 C2 C3 5.9(3)
C5 N1 C2 C1 36.4(3)
Mg1 N1 C2 C1 -165.1(2)
C5 N1 C2 Mg1 -158.6(2)
N2 Mg1 C2 C3 -2.29(14)
N1 Mg1 C2 C3 -174.7(2)
O2 Mg1 C2 C3 101.80(16)
O1 Mg1 C2 C3 -139.36(15)
O3 Mg1 C2 C3 -16.9(2)
N2 Mg1 C2 N1 172.38(19)
O2 Mg1 C2 N1 -83.53(17)
O1 Mg1 C2 N1 35.31(18)
O3 Mg1 C2 N1 157.75(17)
C3 Mg1 C2 N1 174.7(2)
N2 Mg1 C2 C1 -151.1(5)
N1 Mg1 C2 C1 36.5(5)
O2 Mg1 C2 C1 -47.0(5)
O1 Mg1 C2 C1 71.8(5)
O3 Mg1 C2 C1 -165.7(5)
C3 Mg1 C2 C1 -148.8(6)
N1 C2 C3 N2 -1.1(4)
C1 C2 C3 N2 169.3(2)
Mg1 C2 C3 N2 3.09(19)
N1 C2 C3 C4 -177.5(2)
C1 C2 C3 C4 -7.1(4)
Mg1 C2 C3 C4 -173.3(3)
N1 C2 C3 Mg1 -4.2(2)
C1 C2 C3 Mg1 166.2(3)
C14 N2 C3 C2 160.3(2)
Mg1 N2 C3 C2 -4.5(3)
C14 N2 C3 C4 -23.1(3)
Mg1 N2 C3 C4 172.12(19)
C14 N2 C3 Mg1 164.8(3)
N2 Mg1 C3 C2 176.0(3)
N1 Mg1 C3 C2 3.07(14)
O2 Mg1 C3 C2 -89.31(16)
O1 Mg1 C3 C2 57.95(19)
O3 Mg1 C3 C2 169.65(14)
N1 Mg1 C3 N2 -172.91(19)
O2 Mg1 C3 N2 94.71(17)
O1 Mg1 C3 N2 -118.03(18)
O3 Mg1 C3 N2 -6.33(18)
C2 Mg1 C3 N2 -176.0(3)
N2 Mg1 C3 C4 -20.3(5)
N1 Mg1 C3 C4 166.8(5)
O2 Mg1 C3 C4 74.4(5)
O1 Mg1 C3 C4 -138.3(5)
O3 Mg1 C3 C4 -26.6(6)
C2 Mg1 C3 C4 163.7(6)
C2 N1 C5 C6 -134.2(2)
Mg1 N1 C5 C6 73.5(3)
C2 N1 C5 C10 47.9(3)
Mg1 N1 C5 C10 -104.4(3)
N1 C5 C6 C7 177.2(2)
C10 C5 C6 C7 -4.8(4)
N1 C5 C6 C11 -0.4(4)
C10 C5 C6 C11 177.6(3)
C5 C6 C7 C8 0.1(4)
C11 C6 C7 C8 177.8(3)
C6 C7 C8 C9 3.0(4)
C6 C7 C8 C12 -176.5(3)
C7 C8 C9 C10 -1.3(4)
C12 C8 C9 C10 178.2(3)
C8 C9 C10 C5 -3.5(4)
C8 C9 C10 C13 172.4(3)
N1 C5 C10 C9 -175.7(2)
C6 C5 C10 C9 6.4(4)
N1 C5 C10 C13 8.5(4)
C6 C5 C10 C13 -169.5(2)
C3 N2 C14 C15 -79.8(3)
Mg1 N2 C14 C15 81.1(3)
C3 N2 C14 C19 101.3(3)
Mg1 N2 C14 C19 -97.8(3)
C19 C14 C15 C16 2.7(4)
N2 C14 C15 C16 -176.2(2)
C19 C14 C15 C20 -176.8(3)
N2 C14 C15 C20 4.3(4)
C14 C15 C16 C17 -2.1(4)
C20 C15 C16 C17 177.4(3)
C15 C16 C17 C18 0.2(4)
C15 C16 C17 C21 -179.5(3)
C16 C17 C18 C19 1.0(4)
C21 C17 C18 C19 -179.3(3)
C17 C18 C19 C14 -0.4(5)
C17 C18 C19 C22 -177.6(3)
C15 C14 C19 C18 -1.5(4)
N2 C14 C19 C18 177.4(3)
C15 C14 C19 C22 175.7(3)
N2 C14 C19 C22 -5.4(4)
C26 O1 C23 C24 -28.8(3)
Mg1 O1 C23 C24 152.7(2)
O1 C23 C24 C25 16.4(4)
C23 C24 C25 C26 1.4(4)
C23 O1 C26 C25 29.9(3)
Mg1 O1 C26 C25 -151.7(2)
C24 C25 C26 O1 -18.7(4)
C30 O2 C27 C28 -13.0(4)
Mg1 O2 C27 C28 157.0(2)
O2 C27 C28 C29 29.6(4)
C27 C28 C29 C30 -34.3(4)
C27 O2 C30 C29 -8.5(4)
Mg1 O2 C30 C29 -175.4(2)
C28 C29 C30 O2 26.5(4)
C34 O3 C31 C32 1.3(4)
Mg1 O3 C31 C32 -155.5(3)
O3 C31 C32 C33 16.2(6)
C31 C32 C33 C34 -26.6(5)
C31 O3 C34 C33 -18.2(4)
Mg1 O3 C34 C33 140.0(3)
C32 C33 C34 O3 27.6(5)
